data_4502009
loop_
_publ_author_name
'Paul, Avijit Kumar'
'Sanyal, Udishnu'
'Natarajan, Srinivasan'

_publ_section_title
;
 Use of Polyazaheterocycles in the Assembly of New Cadmium Sulfate
 Frameworks: Synthesis, Structure, and Properties
;
_journal_issue 9
_journal_name_full 'Crystal Growth &amp; Design'
_journal_page_first 4161
_journal_paper_doi 10.1021/cg100865v
_journal_volume 10
_journal_year 2010
_chemical_formula_sum 'C12 H34 Cd3 N24 O20 S4'
_chemical_formula_weight 1300.14
_chemical_name_common &#x0091;Cadmium-Sulfate&#x0092;
_chemical_name_systematic
;
 ?
;
_space_group_IT_number 2
_symmetry_cell_setting triclinic
_symmetry_space_group_name_Hall '-P 1'
_symmetry_space_group_name_H-M 'P -1'
_atom_sites_solution_hydrogens geom
_atom_sites_solution_primary direct
_atom_sites_solution_secondary difmap
_cell_angle_alpha 106.352(2)
_cell_angle_beta 97.049(2)
_cell_angle_gamma 107.237(2)
_cell_formula_units_Z 1
_cell_length_a 6.8147(10)
_cell_length_b 10.3938(15)
_cell_length_c 14.487(2)
_cell_measurement_reflns_used 3571
_cell_measurement_temperature 293(2)
_cell_measurement_theta_max 26.00
_cell_measurement_theta_min 1.50
_cell_volume 916.3(2)
_computing_cell_refinement 'SAINT (Bruker, 2000)'
_computing_data_collection 'SMART (Bruker, 2000)'
_computing_data_reduction SAINT
_computing_molecular_graphics 'Ortep-3 for windows (Farrugia, 1999) and CAMERON (Watkin et al., 1993)'
_computing_publication_material 'SHELXL-97 (Sheldrick, 1997)'
_computing_structure_refinement 'SHELXL-97 (Sheldrick, 1997)'
_computing_structure_solution 'SIR92 (Altomare et al., 1993)'
_diffrn_ambient_temperature 293(2)
_diffrn_measured_fraction_theta_full 0.994
_diffrn_measured_fraction_theta_max 0.994
_diffrn_measurement_device_type 'Bruker SMART CCD area detector'
_diffrn_measurement_method '\f and \w scans'
_diffrn_radiation_monochromator graphite
_diffrn_radiation_source 'fine-focus sealed tube'
_diffrn_radiation_type MoK\a
_diffrn_radiation_wavelength 0.71073
_diffrn_reflns_av_R_equivalents 0.0378
_diffrn_reflns_av_sigmaI/netI 0.0523
_diffrn_reflns_limit_h_max 8
_diffrn_reflns_limit_h_min -8
_diffrn_reflns_limit_k_max 12
_diffrn_reflns_limit_k_min -12
_diffrn_reflns_limit_l_max 17
_diffrn_reflns_limit_l_min -17
_diffrn_reflns_number 9477
_diffrn_reflns_theta_full 26.00
_diffrn_reflns_theta_max 26.00
_diffrn_reflns_theta_min 1.50
_exptl_absorpt_coefficient_mu 2.068
_exptl_absorpt_correction_T_max 0.8860
_exptl_absorpt_correction_T_min 0.7606
_exptl_absorpt_correction_type multi-scan
_exptl_absorpt_process_details '(SADABS; Sheldrick, 1996)'
_exptl_crystal_colour colorless
_exptl_crystal_density_diffrn 2.356
_exptl_crystal_density_method 'not measured'
_exptl_crystal_description Rectangular
_exptl_crystal_F_000 642
_exptl_crystal_size_max 0.14
_exptl_crystal_size_mid 0.07
_exptl_crystal_size_min 0.06
_refine_diff_density_max 0.861
_refine_diff_density_min -0.478
_refine_diff_density_rms 0.122
_refine_ls_extinction_method none
_refine_ls_goodness_of_fit_ref 1.058
_refine_ls_hydrogen_treatment mixed
_refine_ls_matrix_type full
_refine_ls_number_parameters 306
_refine_ls_number_reflns 3571
_refine_ls_number_restraints 4
_refine_ls_restrained_S_all 1.058
_refine_ls_R_factor_all 0.0516
_refine_ls_R_factor_gt 0.0368
_refine_ls_shift/su_max 0.001
_refine_ls_shift/su_mean 0.000
_refine_ls_structure_factor_coef Fsqd
_refine_ls_weighting_details 'calc w=1/[\s^2^(Fo^2^)+(0.0271P)^2^+0.9445P] where P=(Fo^2^+2Fc^2^)/3'
_refine_ls_weighting_scheme calc
_refine_ls_wR_factor_gt 0.0721
_refine_ls_wR_factor_ref 0.0763
_reflns_number_gt 2960
_reflns_number_total 3571
_reflns_threshold_expression >2sigma(I)
_cod_data_source_file cg100865v_si_002.cif
_cod_data_source_block Compound(I)
_cod_depositor_comments
;
The following automatic conversions were performed:

'_symmetry_cell_setting' value 'Triclinic' changed to 'triclinic'
according to /home/saulius/struct/CIF-dictionaries/cif_core.dic
dictionary named 'cif_core.dic' version 2.4.2 from 2011-04-26.

Automatic conversion script
Id: cif_fix_values 1715 2011-07-08 13:25:40Z adriana 
;
_cod_original_sg_symbol_H-M P-1
_cod_database_code 4502009

loop_
_symmetry_equiv_pos_as_xyz
'x, y, z'
'-x, -y, -z'

loop_
_atom_site_label
_atom_site_type_symbol
_atom_site_fract_x
_atom_site_fract_y
_atom_site_fract_z
_atom_site_U_iso_or_equiv
_atom_site_adp_type
_atom_site_occupancy
_atom_site_symmetry_multiplicity
_atom_site_calc_flag
_atom_site_refinement_flags
Cd1 Cd 0.0000 0.5000 0.5000 0.01846(13) Uani 1 2 d S
Cd2 Cd 0.73345(5) 0.91816(4) 0.60794(3) 0.01669(11) Uani 1 1 d .
S1 S 0.19779(18) 0.87544(12) 0.55710(8) 0.0142(2) Uani 1 1 d .
S2 S 0.76546(19) 0.61942(12) 0.68058(9) 0.0166(3) Uani 1 1 d .
O1 O 0.0421(5) 0.7302(3) 0.5099(2) 0.0212(8) Uani 1 1 d .
O2 O 0.2247(6) 0.5569(4) 0.6474(3) 0.0325(9) Uani 1 1 d D
O3 O 0.2569(5) 0.4994(3) 0.4109(2) 0.0219(8) Uani 1 1 d .
O4 O 0.2603(5) 0.9309(4) 0.4786(2) 0.0253(8) Uani 1 1 d .
O5 O 0.6339(6) 0.7417(4) 0.4550(3) 0.0242(8) Uani 1 1 d D
O6 O 0.6625(6) 0.7143(4) 0.6529(3) 0.0343(10) Uani 1 1 d .
O7 O 0.3831(5) 0.8751(4) 0.6197(3) 0.0251(8) Uani 1 1 d .
O8 O 1.0984(5) 0.9656(3) 0.6196(2) 0.0248(8) Uani 1 1 d .
O9 O 0.6567(7) 0.5647(4) 0.7483(3) 0.0431(11) Uani 1 1 d .
O10 O 0.9870(6) 0.6993(5) 0.7244(3) 0.0528(13) Uani 1 1 d .
N7 N 0.6006(6) 0.8367(4) 1.0066(3) 0.0209(9) Uani 1 1 d .
N8 N 0.4272(6) 0.6597(4) 1.0755(3) 0.0192(9) Uani 1 1 d .
N9 N 0.6565(7) 0.8880(4) 1.1772(3) 0.0205(10) Uani 1 1 d .
N10 N 0.8119(7) 1.0589(4) 1.1105(3) 0.0278(10) Uani 1 1 d .
H10A H 0.8354 1.0851 1.0604 0.033 Uiso 1 1 calc R
H10B H 0.8691 1.1183 1.1693 0.033 Uiso 1 1 calc R
N11 N 0.3829(7) 0.6122(4) 0.9097(3) 0.0324(12) Uani 1 1 d .
H11A H 0.3008 0.5273 0.9019 0.039 Uiso 1 1 calc R
H11B H 0.4070 0.6367 0.8591 0.039 Uiso 1 1 calc R
C4 C 0.6886(7) 0.9280(5) 1.0970(4) 0.0202(11) Uani 1 1 d .
C5 C 0.4713(7) 0.7045(5) 0.9991(4) 0.0196(11) Uani 1 1 d .
N12 N 0.5025(7) 0.7196(5) 1.2454(3) 0.0283(11) Uani 1 1 d .
H12A H 0.4217 0.6356 1.2403 0.034 Uiso 1 1 calc R
H12B H 0.5678 0.7815 1.3027 0.034 Uiso 1 1 calc R
C6 C 0.5268(7) 0.7539(5) 1.1645(4) 0.0183(11) Uani 1 1 d .
N1 N 0.8364(6) 1.0922(4) 0.7635(3) 0.0183(9) Uani 1 1 d .
N2 N 0.8789(6) 1.1496(4) 0.9390(3) 0.0188(9) Uani 1 1 d .
N4 N 0.6677(6) 0.9283(4) 0.8339(3) 0.0252(10) Uani 1 1 d .
H4A H 0.6396 0.9053 0.8846 0.030 Uiso 1 1 calc R
H4B H 0.6120 0.8670 0.7756 0.030 Uiso 1 1 calc R
N5 N 0.9963(7) 1.2744(4) 0.7071(3) 0.0292(11) Uani 1 1 d .
H5A H 1.0751 1.3609 0.7171 0.035 Uiso 1 1 calc R
H5B H 0.9400 1.2163 0.6478 0.035 Uiso 1 1 calc R
C1 C 0.7976(7) 1.0592(5) 0.8458(4) 0.0179(10) Uani 1 1 d .
C3 C 0.9618(7) 1.2304(5) 0.7830(3) 0.0185(11) Uani 1 1 d .
C2 C 1.0081(8) 1.2809(5) 0.9487(4) 0.0202(11) Uani 1 1 d .
N3 N 1.0546(6) 1.3265(4) 0.8736(3) 0.0195(9) Uani 1 1 d .
N6 N 1.0961(7) 1.3713(4) 1.0392(3) 0.0282(11) Uani 1 1 d .
H6A H 1.1801 1.4562 1.0484 0.034 Uiso 1 1 calc R
H6B H 1.0695 1.3454 1.0891 0.034 Uiso 1 1 calc R
H2A H 0.361(5) 0.621(6) 0.653(5) 0.07(2) Uiso 1 1 d D
H2B H 0.176(10) 0.623(5) 0.689(4) 0.07(2) Uiso 1 1 d D
H5C H 0.757(6) 0.718(7) 0.463(5) 0.08(3) Uiso 1 1 d D
H5D H 0.507(6) 0.668(5) 0.450(5) 0.09(3) Uiso 1 1 d D
H9A H 0.721(8) 0.942(5) 1.233(4) 0.018(14) Uiso 1 1 d .

loop_
_atom_site_aniso_label
_atom_site_aniso_U_11
_atom_site_aniso_U_22
_atom_site_aniso_U_33
_atom_site_aniso_U_23
_atom_site_aniso_U_13
_atom_site_aniso_U_12
Cd1 0.0203(3) 0.0145(3) 0.0214(3) 0.0060(2) 0.0065(2) 0.0066(2)
Cd2 0.01750(19) 0.01574(19) 0.01584(19) 0.00585(15) 0.00334(14) 0.00400(15)
S1 0.0141(6) 0.0128(6) 0.0154(6) 0.0049(5) 0.0024(5) 0.0045(5)
S2 0.0184(6) 0.0154(6) 0.0154(6) 0.0042(5) 0.0041(5) 0.0060(5)
O1 0.0210(18) 0.0151(17) 0.026(2) 0.0089(15) 0.0048(15) 0.0024(14)
O2 0.022(2) 0.032(2) 0.034(2) 0.0019(19) -0.0038(18) 0.0093(18)
O3 0.0196(18) 0.0163(17) 0.0211(19) -0.0028(15) 0.0066(15) 0.0017(14)
O4 0.028(2) 0.0234(19) 0.023(2) 0.0144(16) 0.0054(16) 0.0023(16)
O5 0.024(2) 0.024(2) 0.023(2) 0.0081(16) 0.0048(17) 0.0054(17)
O6 0.061(3) 0.029(2) 0.028(2) 0.0169(18) 0.017(2) 0.027(2)
O7 0.0169(18) 0.036(2) 0.027(2) 0.0171(17) 0.0043(15) 0.0099(16)
O8 0.0218(19) 0.0194(18) 0.026(2) -0.0022(16) 0.0041(16) 0.0076(15)
O9 0.078(3) 0.031(2) 0.035(2) 0.0202(19) 0.038(2) 0.021(2)
O10 0.024(2) 0.051(3) 0.047(3) -0.027(2) -0.007(2) 0.009(2)
N7 0.024(2) 0.015(2) 0.021(2) 0.0088(18) 0.0050(19) 0.0005(18)
N8 0.020(2) 0.018(2) 0.015(2) 0.0047(18) 0.0021(17) 0.0026(18)
N9 0.026(2) 0.016(2) 0.012(2) 0.0003(19) -0.0023(19) 0.0025(18)
N10 0.033(3) 0.022(2) 0.021(2) 0.008(2) 0.006(2) 0.000(2)
N11 0.048(3) 0.020(2) 0.016(2) 0.006(2) 0.003(2) -0.006(2)
C4 0.017(3) 0.016(3) 0.021(3) 0.004(2) -0.001(2) 0.000(2)
C5 0.018(3) 0.015(2) 0.020(3) 0.003(2) -0.001(2) 0.002(2)
N12 0.037(3) 0.023(2) 0.019(2) 0.008(2) 0.002(2) 0.004(2)
C6 0.018(3) 0.021(3) 0.022(3) 0.011(2) 0.007(2) 0.011(2)
N1 0.017(2) 0.016(2) 0.019(2) 0.0069(18) 0.0022(17) 0.0019(17)
N2 0.025(2) 0.015(2) 0.012(2) 0.0031(17) 0.0015(17) 0.0035(18)
N4 0.033(3) 0.021(2) 0.015(2) 0.0057(19) 0.0073(19) -0.0008(19)
N5 0.042(3) 0.016(2) 0.016(2) 0.0035(19) 0.005(2) -0.008(2)
C1 0.016(3) 0.017(3) 0.023(3) 0.010(2) 0.005(2) 0.007(2)
C3 0.020(3) 0.016(2) 0.018(3) 0.001(2) 0.004(2) 0.008(2)
C2 0.019(3) 0.021(3) 0.022(3) 0.006(2) 0.006(2) 0.008(2)
N3 0.023(2) 0.017(2) 0.015(2) 0.0057(18) 0.0050(18) 0.0015(18)
N6 0.042(3) 0.016(2) 0.015(2) 0.0028(18) 0.001(2) -0.002(2)

loop_
_atom_type_symbol
_atom_type_description
_atom_type_scat_dispersion_real
_atom_type_scat_dispersion_imag
_atom_type_scat_source
C C 0.0033 0.0016 'International Tables Vol C Tables 4.2.6.8 and 6.1.1.4'
H H 0.0000 0.0000 'International Tables Vol C Tables 4.2.6.8 and 6.1.1.4'
N N 0.0061 0.0033 'International Tables Vol C Tables 4.2.6.8 and 6.1.1.4'
O O 0.0106 0.0060 'International Tables Vol C Tables 4.2.6.8 and 6.1.1.4'
S S 0.1246 0.1234 'International Tables Vol C Tables 4.2.6.8 and 6.1.1.4'
Cd Cd -0.8075 1.2024 'International Tables Vol C Tables 4.2.6.8 and 6.1.1.4'

loop_
_geom_angle_atom_site_label_1
_geom_angle_atom_site_label_2
_geom_angle_atom_site_label_3
_geom_angle
_geom_angle_site_symmetry_1
_geom_angle_site_symmetry_3
O2 Cd1 O2 180.000(1) 2_566 .
O2 Cd1 O1 95.95(13) 2_566 2_566
O2 Cd1 O1 84.05(13) . 2_566
O2 Cd1 O1 84.05(13) 2_566 .
O2 Cd1 O1 95.95(13) . .
O1 Cd1 O1 180.000(1) 2_566 .
O2 Cd1 O3 85.84(13) 2_566 .
O2 Cd1 O3 94.16(13) . .
O1 Cd1 O3 89.42(11) 2_566 .
O1 Cd1 O3 90.58(12) . .
O2 Cd1 O3 94.16(13) 2_566 2_566
O2 Cd1 O3 85.84(13) . 2_566
O1 Cd1 O3 90.58(12) 2_566 2_566
O1 Cd1 O3 89.42(12) . 2_566
O3 Cd1 O3 180.000(1) . 2_566
O4 Cd2 O5 85.08(13) 2_676 .
O4 Cd2 O6 162.96(13) 2_676 .
O5 Cd2 O6 79.03(13) . .
O4 Cd2 N1 96.21(13) 2_676 .
O5 Cd2 N1 178.62(13) . .
O6 Cd2 N1 99.74(13) . .
O4 Cd2 O7 95.49(12) 2_676 .
O5 Cd2 O7 91.60(13) . .
O6 Cd2 O7 78.96(13) . .
N1 Cd2 O7 88.77(13) . .
O4 Cd2 O8 90.14(12) 2_676 .
O5 Cd2 O8 94.53(12) . .
O6 Cd2 O8 97.16(13) . .
N1 Cd2 O8 84.99(12) . .
O7 Cd2 O8 172.01(12) . .
O7 S1 O4 109.9(2) . .
O7 S1 O1 111.3(2) . .
O4 S1 O1 107.8(2) . .
O7 S1 O8 108.6(2) . 1_455
O4 S1 O8 110.7(2) . 1_455
O1 S1 O8 108.61(19) . 1_455
O9 S2 O10 112.0(3) . .
O9 S2 O6 107.0(2) . .
O10 S2 O6 109.6(3) . .
O9 S2 O3 110.5(2) . 2_666
O10 S2 O3 109.5(2) . 2_666
O6 S2 O3 108.1(2) . 2_666
S1 O1 Cd1 139.9(2) . .
Cd1 O2 H2A 113(4) . .
Cd1 O2 H2B 100(4) . .
H2A O2 H2B 98(5) . .
S2 O3 Cd1 123.67(18) 2_666 .
S1 O4 Cd2 151.7(2) . 2_676
Cd2 O5 H5C 95(4) . .
Cd2 O5 H5D 111(4) . .
H5C O5 H5D 114(6) . .
S2 O6 Cd2 141.7(2) . .
S1 O7 Cd2 133.3(2) . .
S1 O8 Cd2 126.65(19) 1_655 .
C4 N7 C5 116.3(4) . .
C6 N8 C5 115.3(4) . .
C6 N9 C4 119.7(4) . .
C6 N9 H9A 119(4) . .
C4 N9 H9A 121(4) . .
C4 N10 H10A 120.0 . .
C4 N10 H10B 120.0 . .
H10A N10 H10B 120.0 . .
C5 N11 H11A 120.0 . .
C5 N11 H11B 120.0 . .
H11A N11 H11B 120.0 . .
N10 C4 N7 120.0(4) . .
N10 C4 N9 119.1(4) . .
N7 C4 N9 120.9(4) . .
N11 C5 N8 117.2(4) . .
N11 C5 N7 117.1(4) . .
N8 C5 N7 125.7(4) . .
C6 N12 H12A 120.0 . .
C6 N12 H12B 120.0 . .
H12A N12 H12B 120.0 . .
N8 C6 N12 120.8(4) . .
N8 C6 N9 121.9(4) . .
N12 C6 N9 117.3(4) . .
C3 N1 C1 113.9(4) . .
C3 N1 Cd2 123.7(3) . .
C1 N1 Cd2 121.9(3) . .
C1 N2 C2 115.6(4) . .
C1 N4 H4A 120.0 . .
C1 N4 H4B 120.0 . .
H4A N4 H4B 120.0 . .
C3 N5 H5A 120.0 . .
C3 N5 H5B 120.0 . .
H5A N5 H5B 120.0 . .
N4 C1 N2 116.9(4) . .
N4 C1 N1 118.3(4) . .
N2 C1 N1 124.9(4) . .
N5 C3 N3 116.9(4) . .
N5 C3 N1 118.0(4) . .
N3 C3 N1 125.1(4) . .
N6 C2 N3 117.7(4) . .
N6 C2 N2 117.3(4) . .
N3 C2 N2 125.0(4) . .
C2 N3 C3 115.4(4) . .
C2 N6 H6A 120.0 . .
C2 N6 H6B 120.0 . .
H6A N6 H6B 120.0 . .

loop_
_geom_bond_atom_site_label_1
_geom_bond_atom_site_label_2
_geom_bond_distance
_geom_bond_site_symmetry_2
Cd1 O2 2.281(4) 2_566
Cd1 O2 2.281(4) .
Cd1 O1 2.284(3) 2_566
Cd1 O1 2.284(3) .
Cd1 O3 2.300(3) .
Cd1 O3 2.300(3) 2_566
Cd2 O4 2.262(3) 2_676
Cd2 O5 2.310(4) .
Cd2 O6 2.323(3) .
Cd2 N1 2.326(4) .
Cd2 O7 2.332(3) .
Cd2 O8 2.362(3) .
S1 O7 1.464(3) .
S1 O4 1.466(3) .
S1 O1 1.471(3) .
S1 O8 1.485(3) 1_455
S2 O9 1.441(4) .
S2 O10 1.448(4) .
S2 O6 1.480(4) .
S2 O3 1.490(3) 2_666
O2 H2A 0.945(11) .
O2 H2B 0.948(10) .
O3 S2 1.490(3) 2_666
O4 Cd2 2.262(3) 2_676
O5 H5C 0.946(10) .
O5 H5D 0.948(10) .
O8 S1 1.485(3) 1_655
N7 C4 1.322(6) .
N7 C5 1.360(6) .
N8 C6 1.327(6) .
N8 C5 1.349(6) .
N9 C6 1.358(6) .
N9 C4 1.360(6) .
N9 H9A 0.81(5) .
N10 C4 1.314(6) .
N10 H10A 0.8600 .
N10 H10B 0.8600 .
N11 C5 1.314(6) .
N11 H11A 0.8600 .
N11 H11B 0.8600 .
N12 C6 1.333(6) .
N12 H12A 0.8600 .
N12 H12B 0.8600 .
N1 C3 1.363(6) .
N1 C1 1.365(6) .
N2 C1 1.343(6) .
N2 C2 1.345(6) .
N4 C1 1.334(6) .
N4 H4A 0.8600 .
N4 H4B 0.8600 .
N5 C3 1.325(6) .
N5 H5A 0.8600 .
N5 H5B 0.8600 .
C3 N3 1.343(6) .
C2 N6 1.320(6) .
C2 N3 1.340(6) .
N6 H6A 0.8600 .
N6 H6B 0.8600 .
